data_7109867
loop_
_publ_author_name
'Amer Baniodeh'
'Valeriu Mereacre'
'Nicola Magnani'
'Yanhua Lan'
'Juliusz A. Wolny'
'Volker Schunemann'
'Christopher E. Anson'
'Annie K. Powell'

_publ_section_title
;
 Para versus meta ligand substituents as a means of directing magnetic
 anisotropy in Fe2Dy2 coordination clusters
;
_journal_name_full Chem.Commun.
_journal_page_first 9666
_journal_paper_doi 10.1039/c3cc45695a
_journal_volume 49
_journal_year 2013
_chemical_formula_moiety '(C60 H70 Dy2 Fe2 N2 O20), 2(C2 H3 N), 2(C H4 O)'
_chemical_formula_sum 'C66 H84 Dy2 Fe2 N4 O22'
_chemical_formula_weight 1722.07
_chemical_name_systematic
; 
 ? 
;
_space_group_IT_number 14
_symmetry_cell_setting monoclinic
_symmetry_space_group_name_Hall '-P 2ybc'
_symmetry_space_group_name_H-M 'P 1 21/c 1'
_atom_sites_solution_hydrogens geom
_atom_sites_solution_primary direct
_atom_sites_solution_secondary difmap
_audit_creation_method SHELXL-97
_cell_angle_alpha 90.00
_cell_angle_beta 100.532(5)
_cell_angle_gamma 90.00
_cell_formula_units_Z 2
_cell_length_a 12.4404(8)
_cell_length_b 21.4830(15)
_cell_length_c 13.7050(9)
_cell_measurement_reflns_used 29823
_cell_measurement_temperature 200(2)
_cell_measurement_theta_max 28.23
_cell_measurement_theta_min 1.67
_cell_volume 3601.1(4)
_computing_cell_refinement 'X-Area 1.38 (Stoe & Cie GmbH, 2006)'
_computing_data_collection 'WinXpose 1.6.8 (Stoe & Cie GmbH, 2004)'
_computing_data_reduction 'X-Area 1.38 (Stoe & Cie GmbH, 2006)'
_computing_molecular_graphics 'Diamond 2.1 (Crystal Impact, 1998)'
_computing_publication_material 'SHELXTL 6.14 (BrukerAXS Inc., 2003)'
_computing_structure_refinement 'SHELXTL 6.14 (BrukerAXS Inc., 2003)'
_computing_structure_solution 'SHELXTL 6.14 (BrukerAXS Inc., 2003)'
_diffrn_ambient_temperature 200(2)
_diffrn_detector_area_resol_mean 6.667
_diffrn_measured_fraction_theta_full 1.000
_diffrn_measured_fraction_theta_max 1.000
_diffrn_measurement_device_type 'Stoe IPDS II'
_diffrn_measurement_method 'area detector'
_diffrn_radiation_monochromator graphite
_diffrn_radiation_source 'rotating anode'
_diffrn_radiation_type MoK\a
_diffrn_radiation_wavelength 0.71073
_diffrn_reflns_av_R_equivalents 0.0803
_diffrn_reflns_av_unetI/netI 0.0475
_diffrn_reflns_limit_h_max 15
_diffrn_reflns_limit_h_min -15
_diffrn_reflns_limit_k_max 27
_diffrn_reflns_limit_k_min -27
_diffrn_reflns_limit_l_max 17
_diffrn_reflns_limit_l_min -15
_diffrn_reflns_number 38489
_diffrn_reflns_theta_full 26.00
_diffrn_reflns_theta_max 26.73
_diffrn_reflns_theta_min 1.90
_exptl_absorpt_coefficient_mu 2.521
_exptl_absorpt_correction_T_max 0.589
_exptl_absorpt_correction_T_min 0.433
_exptl_absorpt_correction_type multi-scan
_exptl_absorpt_process_details
;
XPREP in SHELXTL 6.14 (BrukerAXS Inc., 2003)
;
_exptl_crystal_colour 'pale yellow'
_exptl_crystal_density_diffrn 1.588
_exptl_crystal_density_method 'not measured'
_exptl_crystal_description block
_exptl_crystal_F_000 1736
_exptl_crystal_size_max 0.38
_exptl_crystal_size_mid 0.33
_exptl_crystal_size_min 0.25
_refine_diff_density_max 0.676
_refine_diff_density_min -2.641
_refine_diff_density_rms 0.159
_refine_ls_extinction_method none
_refine_ls_goodness_of_fit_ref 1.001
_refine_ls_hydrogen_treatment mixed
_refine_ls_matrix_type full
_refine_ls_number_parameters 415
_refine_ls_number_reflns 7652
_refine_ls_number_restraints 2
_refine_ls_restrained_S_all 1.001
_refine_ls_R_factor_all 0.0660
_refine_ls_R_factor_gt 0.0528
_refine_ls_shift/su_max 0.002
_refine_ls_shift/su_mean 0.000
_refine_ls_structure_factor_coef Fsqd
_refine_ls_weighting_details 'calc w=1/[\s^2^(Fo^2^)+(0.0879P)^2^+0.0000P] where P=(Fo^2^+2Fc^2^)/3'
_refine_ls_weighting_scheme calc
_refine_ls_wR_factor_gt 0.1207
_refine_ls_wR_factor_ref 0.1262
_reflns_number_gt 6012
_reflns_number_total 7652
_reflns_threshold_expression >2sigma(I)
_cod_data_source_file c3cc45695a.txt
_cod_data_source_block ammt16dyx
_cod_original_sg_symbol_H-M 'P 21/c'
_cod_database_code 7109867

loop_
_symmetry_equiv_pos_as_xyz
'x, y, z'
'-x, y+1/2, -z+1/2'
'-x, -y, -z'
'x, -y-1/2, z-1/2'

loop_
_atom_site_label
_atom_site_type_symbol
_atom_site_fract_x
_atom_site_fract_y
_atom_site_fract_z
_atom_site_U_iso_or_equiv
_atom_site_adp_type
_atom_site_occupancy
_atom_site_symmetry_multiplicity
_atom_site_calc_flag
_atom_site_refinement_flags
_atom_site_disorder_assembly
_atom_site_disorder_group
Dy1 Dy 0.405200(18) 0.626140(10) 0.536579(16) 0.03849(9) Uani 1 1 d . . .
Fe1 Fe 0.45109(5) 0.50649(3) 0.38239(5) 0.03637(15) Uani 1 1 d . . .
O1 O 0.4079(3) 0.51514(16) 0.5203(2) 0.0354(7) Uani 1 1 d D . .
H1 H 0.336(3) 0.497(2) 0.507(4) 0.042 Uiso 1 1 d D . .
N1 N 0.5769(4) 0.6927(2) 0.5145(3) 0.0452(9) Uani 1 1 d . . .
C1 C 0.5781(5) 0.6919(2) 0.4062(4) 0.0464(11) Uani 1 1 d . . .
H1A H 0.6482 0.7093 0.3941 0.056 Uiso 1 1 calc R . .
H1B H 0.5182 0.7185 0.3712 0.056 Uiso 1 1 calc R . .
C2 C 0.5644(4) 0.6263(2) 0.3653(4) 0.0455(11) Uani 1 1 d . . .
H2A H 0.5535 0.6275 0.2919 0.055 Uiso 1 1 calc R . .
H2B H 0.6313 0.6019 0.3900 0.055 Uiso 1 1 calc R . .
O2 O 0.4735(3) 0.59751(16) 0.3950(2) 0.0384(7) Uani 1 1 d . . .
C3 C 0.6569(5) 0.6223(2) 0.6535(4) 0.0492(12) Uani 1 1 d . . .
H3A H 0.7223 0.5965 0.6778 0.059 Uiso 1 1 calc R . .
H3B H 0.6413 0.6477 0.7096 0.059 Uiso 1 1 calc R . .
C4 C 0.6787(5) 0.6646(3) 0.5707(4) 0.0521(13) Uani 1 1 d . . .
H4A H 0.7291 0.6982 0.5994 0.063 Uiso 1 1 calc R . .
H4B H 0.7150 0.6404 0.5246 0.063 Uiso 1 1 calc R . .
O3 O 0.5672(3) 0.58370(15) 0.6180(2) 0.0398(7) Uani 1 1 d . . .
C5 C 0.5593(5) 0.7567(3) 0.5479(4) 0.0527(13) Uani 1 1 d . . .
H5A H 0.4963 0.7756 0.5031 0.063 Uiso 1 1 calc R . .
H5B H 0.6248 0.7823 0.5448 0.063 Uiso 1 1 calc R . .
C6 C 0.5379(6) 0.7565(3) 0.6521(5) 0.0589(14) Uani 1 1 d . . .
H6A H 0.6062 0.7472 0.6994 0.071 Uiso 1 1 calc R . .
H6B H 0.5108 0.7977 0.6688 0.071 Uiso 1 1 calc R . .
O4 O 0.4572(4) 0.70937(18) 0.6586(3) 0.0542(9) Uani 1 1 d D . .
H4 H 0.413(5) 0.725(3) 0.697(4) 0.065 Uiso 1 1 d D . .
O5 O 0.2962(3) 0.51819(16) 0.3139(3) 0.0429(8) Uani 1 1 d . . .
O6 O 0.2477(3) 0.59043(17) 0.4163(3) 0.0443(8) Uani 1 1 d . . .
C7 C 0.2272(4) 0.5550(2) 0.3432(4) 0.0418(10) Uani 1 1 d . . .
C8 C 0.1143(4) 0.5545(3) 0.2835(4) 0.0436(11) Uani 1 1 d . . .
C10 C 0.0374(4) 0.5967(3) 0.3053(5) 0.0512(12) Uani 1 1 d . . .
H10A H 0.0569 0.6249 0.3590 0.061 Uiso 1 1 calc R . .
C11 C -0.0673(5) 0.5983(4) 0.2497(5) 0.0651(17) Uani 1 1 d . . .
C12 C -0.0937(5) 0.5557(4) 0.1724(5) 0.0723(19) Uani 1 1 d . . .
H12A H -0.1658 0.5554 0.1348 0.087 Uiso 1 1 calc R . .
C13 C -0.0181(5) 0.5139(4) 0.1489(5) 0.073(2) Uani 1 1 d . . .
H13A H -0.0378 0.4862 0.0946 0.088 Uiso 1 1 calc R . .
C14 C 0.0863(5) 0.5126(3) 0.2049(4) 0.0556(14) Uani 1 1 d . . .
H14A H 0.1386 0.4835 0.1900 0.067 Uiso 1 1 calc R . .
C15 C -0.1500(6) 0.6445(4) 0.2734(7) 0.086(2) Uani 1 1 d . . .
H15A H -0.1865 0.6274 0.3251 0.129 Uiso 1 1 calc R . .
H15B H -0.2045 0.6527 0.2135 0.129 Uiso 1 1 calc R . .
H15C H -0.1130 0.6834 0.2969 0.129 Uiso 1 1 calc R . .
O7 O 0.5321(3) 0.50168(17) 0.2688(3) 0.0452(8) Uani 1 1 d . . .
O8 O 0.6376(3) 0.41774(17) 0.3156(3) 0.0461(8) Uani 1 1 d . . .
C16 C 0.6015(4) 0.4605(2) 0.2554(4) 0.0435(11) Uani 1 1 d . . .
C17 C 0.6421(4) 0.4633(3) 0.1587(4) 0.0437(11) Uani 1 1 d . . .
C18 C 0.6174(4) 0.5141(3) 0.0956(4) 0.0478(12) Uani 1 1 d . . .
H18A H 0.5753 0.5473 0.1146 0.057 Uiso 1 1 calc R . .
C19 C 0.6531(5) 0.5172(3) 0.0050(4) 0.0524(13) Uani 1 1 d . . .
C20 C 0.7121(5) 0.4668(3) -0.0222(5) 0.0637(16) Uani 1 1 d . . .
H20A H 0.7345 0.4670 -0.0848 0.076 Uiso 1 1 calc R . .
C21 C 0.7383(6) 0.4166(4) 0.0414(5) 0.0669(17) Uani 1 1 d . . .
H21A H 0.7804 0.3833 0.0228 0.080 Uiso 1 1 calc R . .
C22 C 0.7034(5) 0.4149(3) 0.1314(5) 0.0601(15) Uani 1 1 d . . .
H22A H 0.7216 0.3804 0.1745 0.072 Uiso 1 1 calc R . .
C23 C 0.6302(6) 0.5742(3) -0.0608(5) 0.0655(17) Uani 1 1 d . . .
H23A H 0.6947 0.6012 -0.0505 0.098 Uiso 1 1 calc R . .
H23B H 0.5678 0.5969 -0.0440 0.098 Uiso 1 1 calc R . .
H23C H 0.6134 0.5612 -0.1305 0.098 Uiso 1 1 calc R . .
O9 O 0.2406(4) 0.6804(2) 0.5627(3) 0.0589(10) Uani 1 1 d . A .
O10 O 0.3172(3) 0.71573(18) 0.4418(3) 0.0534(9) Uani 1 1 d . A .
C24 C 0.2362(5) 0.7141(3) 0.4866(5) 0.0599(15) Uani 1 1 d . . .
C25A C 0.1396(6) 0.7521(4) 0.4317(7) 0.052(3) Uiso 0.50 1 d PG A 1
C26A C 0.1286(7) 0.7781(5) 0.3375(6) 0.062(3) Uiso 0.50 1 d PG A 1
H26A H 0.1850 0.7729 0.2999 0.075 Uiso 0.50 1 calc PR A 1
C27A C 0.0352(8) 0.8117(5) 0.2984(6) 0.075(4) Uiso 0.50 1 d PG A 1
H27A H 0.0277 0.8295 0.2341 0.091 Uiso 0.50 1 calc PR A 1
C28A C -0.0472(7) 0.8194(5) 0.3535(8) 0.087(5) Uiso 0.50 1 d PG A 1
H28A H -0.1111 0.8423 0.3268 0.104 Uiso 0.50 1 calc PR A 1
C29A C -0.0363(6) 0.7933(5) 0.4476(7) 0.068(3) Uiso 0.50 1 d PG A 1
C30A C 0.0571(7) 0.7597(4) 0.4867(6) 0.066(3) Uiso 0.50 1 d PG A 1
H30A H 0.0646 0.7419 0.5511 0.079 Uiso 0.50 1 calc PR A 1
C31A C -0.1250(16) 0.8028(10) 0.5089(15) 0.097(5) Uiso 0.50 1 d P A 1
H31A H -0.1563 0.8445 0.4964 0.146 Uiso 0.50 1 calc PR A 1
H31B H -0.0935 0.7985 0.5795 0.146 Uiso 0.50 1 calc PR A 1
H31C H -0.1825 0.7716 0.4902 0.146 Uiso 0.50 1 calc PR A 1
C25B C 0.1313(6) 0.7499(4) 0.4662(7) 0.057(3) Uiso 0.50 1 d PG A 2
C26B C 0.1037(7) 0.7748(4) 0.3713(6) 0.056(3) Uiso 0.50 1 d PG A 2
H26B H 0.1497 0.7678 0.3241 0.067 Uiso 0.50 1 calc PR A 2
C27B C 0.0089(8) 0.8099(4) 0.3454(6) 0.062(3) Uiso 0.50 1 d PG A 2
C28B C -0.0583(7) 0.8201(5) 0.4144(8) 0.084(4) Uiso 0.50 1 d PG A 2
H28B H -0.1231 0.8441 0.3967 0.100 Uiso 0.50 1 calc PR A 2
C29B C -0.0307(8) 0.7952(5) 0.5093(8) 0.091(5) Uiso 0.50 1 d PG A 2
H29A H -0.0767 0.8022 0.5565 0.110 Uiso 0.50 1 calc PR A 2
C30B C 0.0641(9) 0.7601(5) 0.5352(6) 0.077(4) Uiso 0.50 1 d PG A 2
H30B H 0.0829 0.7431 0.6001 0.092 Uiso 0.50 1 calc PR A 2
C31B C -0.0251(16) 0.8353(9) 0.2410(14) 0.088(5) Uiso 0.50 1 d P A 2
H31D H 0.0279 0.8222 0.2003 0.132 Uiso 0.50 1 calc PR A 2
H31E H -0.0276 0.8808 0.2433 0.132 Uiso 0.50 1 calc PR A 2
H31F H -0.0976 0.8192 0.2120 0.132 Uiso 0.50 1 calc PR A 2
N41 N 0.1827(5) 0.4630(3) 0.5354(6) 0.0823(19) Uani 1 1 d . . .
C41 C 0.1435(6) 0.5033(4) 0.5671(6) 0.0722(19) Uani 1 1 d . . .
C42 C 0.0934(6) 0.5571(4) 0.6106(7) 0.082(2) Uani 1 1 d . . .
H42A H 0.1292 0.5957 0.5956 0.122 Uiso 1 1 calc R . .
H42B H 0.1028 0.5519 0.6827 0.122 Uiso 1 1 calc R . .
H42C H 0.0153 0.5592 0.5822 0.122 Uiso 1 1 calc R . .
O41 O 0.3274(5) 0.7741(3) 0.7478(4) 0.0881(18) Uani 1 1 d . . .
H41 H 0.3278 0.7798 0.8085 0.132 Uiso 1 1 calc R . .
C43 C 0.2889(9) 0.8283(5) 0.6945(7) 0.116(4) Uani 1 1 d . . .
H43A H 0.3287 0.8647 0.7259 0.174 Uiso 1 1 calc R . .
H43B H 0.2107 0.8334 0.6946 0.174 Uiso 1 1 calc R . .
H43C H 0.3007 0.8247 0.6260 0.174 Uiso 1 1 calc R . .

loop_
_atom_site_aniso_label
_atom_site_aniso_U_11
_atom_site_aniso_U_22
_atom_site_aniso_U_33
_atom_site_aniso_U_23
_atom_site_aniso_U_13
_atom_site_aniso_U_12
Dy1 0.04124(14) 0.03803(13) 0.03676(13) -0.00183(9) 0.00865(9) 0.00309(9)
Fe1 0.0372(3) 0.0395(3) 0.0324(3) -0.0016(3) 0.0064(2) 0.0014(3)
O1 0.0357(16) 0.0391(17) 0.0318(15) -0.0006(12) 0.0069(13) 0.0019(13)
N1 0.050(2) 0.043(2) 0.042(2) -0.0024(18) 0.0052(18) -0.0004(19)
C1 0.052(3) 0.044(3) 0.044(3) 0.003(2) 0.011(2) -0.004(2)
C2 0.047(3) 0.044(3) 0.049(3) 0.002(2) 0.016(2) -0.002(2)
O2 0.0401(17) 0.0429(18) 0.0336(16) -0.0011(13) 0.0104(13) -0.0003(14)
C3 0.052(3) 0.044(3) 0.047(3) -0.002(2) -0.003(2) -0.010(2)
C4 0.051(3) 0.050(3) 0.054(3) 0.001(2) 0.004(2) -0.007(2)
O3 0.0367(16) 0.0423(18) 0.0384(17) -0.0034(14) 0.0018(13) 0.0001(14)
C5 0.064(3) 0.040(3) 0.054(3) -0.004(2) 0.009(3) -0.006(2)
C6 0.080(4) 0.045(3) 0.054(3) -0.011(2) 0.018(3) -0.007(3)
O4 0.065(2) 0.047(2) 0.054(2) -0.0110(17) 0.0187(19) 0.0001(18)
O5 0.0406(18) 0.0464(19) 0.0396(17) -0.0017(14) 0.0017(14) 0.0030(15)
O6 0.0416(18) 0.0474(19) 0.0426(19) -0.0033(15) 0.0044(15) 0.0036(15)
C7 0.036(2) 0.045(3) 0.044(3) 0.007(2) 0.0063(19) 0.001(2)
C8 0.033(2) 0.052(3) 0.045(3) 0.004(2) 0.0032(19) -0.004(2)
C10 0.038(3) 0.055(3) 0.059(3) 0.009(3) 0.007(2) -0.003(2)
C11 0.038(3) 0.081(4) 0.076(4) 0.018(4) 0.010(3) 0.006(3)
C12 0.040(3) 0.104(6) 0.067(4) 0.007(4) -0.005(3) -0.006(3)
C13 0.049(3) 0.109(6) 0.055(4) -0.009(4) -0.006(3) -0.010(4)
C14 0.043(3) 0.074(4) 0.050(3) -0.002(3) 0.009(2) -0.004(3)
C15 0.040(3) 0.104(6) 0.114(7) 0.017(5) 0.010(4) 0.017(4)
O7 0.050(2) 0.049(2) 0.0371(17) 0.0002(15) 0.0098(15) 0.0026(17)
O8 0.053(2) 0.0481(19) 0.0397(18) 0.0030(15) 0.0149(16) 0.0061(16)
C16 0.042(3) 0.052(3) 0.038(2) -0.008(2) 0.011(2) -0.002(2)
C17 0.043(3) 0.053(3) 0.036(2) -0.003(2) 0.009(2) -0.003(2)
C18 0.043(3) 0.059(3) 0.042(3) -0.005(2) 0.009(2) -0.008(2)
C19 0.054(3) 0.069(4) 0.035(2) -0.002(2) 0.009(2) -0.014(3)
C20 0.062(4) 0.090(5) 0.043(3) -0.011(3) 0.020(3) -0.003(3)
C21 0.071(4) 0.083(5) 0.052(3) -0.006(3) 0.024(3) 0.013(4)
C22 0.061(4) 0.073(4) 0.048(3) -0.003(3) 0.015(3) 0.014(3)
C23 0.072(4) 0.078(4) 0.045(3) 0.009(3) 0.006(3) -0.021(3)
O9 0.058(2) 0.055(2) 0.067(3) -0.008(2) 0.021(2) 0.0101(19)
O10 0.057(2) 0.047(2) 0.055(2) 0.0048(17) 0.0057(18) 0.0058(18)
C24 0.055(3) 0.044(3) 0.077(4) -0.009(3) 0.003(3) 0.007(3)
N41 0.061(4) 0.086(5) 0.103(5) 0.018(4) 0.026(3) 0.013(3)
C41 0.051(4) 0.084(5) 0.083(5) 0.026(4) 0.014(3) -0.004(4)
C42 0.056(4) 0.094(6) 0.096(6) 0.007(5) 0.019(4) 0.004(4)
O41 0.091(4) 0.105(4) 0.062(3) -0.034(3) -0.003(3) 0.039(3)
C43 0.136(8) 0.118(7) 0.078(6) -0.039(5) -0.024(5) 0.067(7)

loop_
_atom_type_symbol
_atom_type_description
_atom_type_scat_dispersion_real
_atom_type_scat_dispersion_imag
_atom_type_scat_source
C C 0.0033 0.0016 'International Tables Vol C Tables 4.2.6.8 and 6.1.1.4'
H H 0.0000 0.0000 'International Tables Vol C Tables 4.2.6.8 and 6.1.1.4'
N N 0.0061 0.0033 'International Tables Vol C Tables 4.2.6.8 and 6.1.1.4'
O O 0.0106 0.0060 'International Tables Vol C Tables 4.2.6.8 and 6.1.1.4'
Fe Fe 0.3463 0.8444 'International Tables Vol C Tables 4.2.6.8 and 6.1.1.4'
Dy Dy -0.1892 4.4098 'International Tables Vol C Tables 4.2.6.8 and 6.1.1.4'

loop_
_geom_angle_atom_site_label_1
_geom_angle_atom_site_label_2
_geom_angle_atom_site_label_3
_geom_angle
_geom_angle_site_symmetry_1
_geom_angle_site_symmetry_3
O3 Dy1 O2 83.06(12) . .
O3 Dy1 O8 75.14(13) . 3_666
O2 Dy1 O8 140.67(12) . 3_666
O3 Dy1 O1 68.02(11) . .
O2 Dy1 O1 69.37(11) . .
O8 Dy1 O1 72.19(11) 3_666 .
O3 Dy1 O9 143.24(14) . .
O2 Dy1 O9 133.62(14) . .
O8 Dy1 O9 74.93(14) 3_666 .
O1 Dy1 O9 121.05(13) . .
O3 Dy1 O6 136.46(12) . .
O2 Dy1 O6 74.08(12) . .
O8 Dy1 O6 99.99(13) 3_666 .
O1 Dy1 O6 69.37(11) . .
O9 Dy1 O6 69.99(14) . .
O3 Dy1 O4 81.95(13) . .
O2 Dy1 O4 131.81(13) . .
O8 Dy1 O4 77.34(13) 3_666 .
O1 Dy1 O4 141.49(12) . .
O9 Dy1 O4 71.07(15) . .
O6 Dy1 O4 140.21(13) . .
O3 Dy1 O10 145.98(13) . .
O2 Dy1 O10 87.81(13) . .
O8 Dy1 O10 127.65(14) 3_666 .
O1 Dy1 O10 137.81(12) . .
O9 Dy1 O10 53.13(15) . .
O6 Dy1 O10 70.44(13) . .
O4 Dy1 O10 80.00(14) . .
O3 Dy1 N1 67.31(13) . .
O2 Dy1 N1 67.79(13) . .
O8 Dy1 N1 128.66(13) 3_666 .
O1 Dy1 N1 120.28(12) . .
O9 Dy1 N1 118.55(15) . .
O6 Dy1 N1 131.35(13) . .
O4 Dy1 N1 64.14(14) . .
O10 Dy1 N1 78.87(14) . .
O3 Fe1 O2 175.20(14) 3_666 .
O3 Fe1 O5 91.23(14) 3_666 .
O2 Fe1 O5 91.45(14) . .
O3 Fe1 O7 91.25(15) 3_666 .
O2 Fe1 O7 92.04(14) . .
O5 Fe1 O7 102.71(15) . .
O3 Fe1 O1 82.10(14) 3_666 3_666
O2 Fe1 O1 94.40(14) . 3_666
O5 Fe1 O1 165.74(14) . 3_666
O7 Fe1 O1 90.09(14) . 3_666
O3 Fe1 O1 92.41(14) 3_666 .
O2 Fe1 O1 83.54(13) . .
O5 Fe1 O1 91.64(14) . .
O7 Fe1 O1 165.11(14) . .
O1 Fe1 O1 76.14(14) 3_666 .
Fe1 O1 Fe1 103.86(14) 3_666 .
Fe1 O1 Dy1 100.93(13) 3_666 .
Fe1 O1 Dy1 100.67(13) . .
Fe1 O1 H1 133(3) 3_666 .
Fe1 O1 H1 100(3) . .
Dy1 O1 H1 113(3) . .
C5 N1 C4 112.2(4) . .
C5 N1 C1 110.3(4) . .
C4 N1 C1 110.5(5) . .
C5 N1 Dy1 107.5(3) . .
C4 N1 Dy1 110.7(3) . .
C1 N1 Dy1 105.4(3) . .
N1 C1 C2 111.0(4) . .
N1 C1 H1A 109.4 . .
C2 C1 H1A 109.4 . .
N1 C1 H1B 109.4 . .
C2 C1 H1B 109.4 . .
H1A C1 H1B 108.0 . .
O2 C2 C1 110.1(4) . .
O2 C2 H2A 109.6 . .
C1 C2 H2A 109.6 . .
O2 C2 H2B 109.6 . .
C1 C2 H2B 109.6 . .
H2A C2 H2B 108.2 . .
C2 O2 Fe1 121.1(3) . .
C2 O2 Dy1 123.7(3) . .
Fe1 O2 Dy1 105.38(14) . .
O3 C3 C4 109.5(4) . .
O3 C3 H3A 109.8 . .
C4 C3 H3A 109.8 . .
O3 C3 H3B 109.8 . .
C4 C3 H3B 109.8 . .
H3A C3 H3B 108.2 . .
N1 C4 C3 112.3(5) . .
N1 C4 H4A 109.1 . .
C3 C4 H4A 109.1 . .
N1 C4 H4B 109.1 . .
C3 C4 H4B 109.1 . .
H4A C4 H4B 107.9 . .
C3 O3 Fe1 132.3(3) . 3_666
C3 O3 Dy1 120.2(3) . .
Fe1 O3 Dy1 107.46(14) 3_666 .
N1 C5 C6 110.7(5) . .
N1 C5 H5A 109.5 . .
C6 C5 H5A 109.5 . .
N1 C5 H5B 109.5 . .
C6 C5 H5B 109.5 . .
H5A C5 H5B 108.1 . .
O4 C6 C5 108.0(5) . .
O4 C6 H6A 110.1 . .
C5 C6 H6A 110.1 . .
O4 C6 H6B 110.1 . .
C5 C6 H6B 110.1 . .
H6A C6 H6B 108.4 . .
C6 O4 Dy1 124.8(3) . .
C6 O4 H4 107(4) . .
Dy1 O4 H4 124(5) . .
C7 O5 Fe1 124.9(3) . .
C7 O6 Dy1 139.0(3) . .
O6 C7 O5 125.3(5) . .
O6 C7 C8 118.6(5) . .
O5 C7 C8 116.2(5) . .
C10 C8 C14 120.1(5) . .
C10 C8 C7 119.7(5) . .
C14 C8 C7 120.3(5) . .
C11 C10 C8 120.9(6) . .
C11 C10 H10A 119.5 . .
C8 C10 H10A 119.5 . .
C10 C11 C12 118.0(6) . .
C10 C11 C15 120.6(7) . .
C12 C11 C15 121.3(6) . .
C13 C12 C11 121.9(6) . .
C13 C12 H12A 119.0 . .
C11 C12 H12A 119.0 . .
C12 C13 C14 119.6(7) . .
C12 C13 H13A 120.2 . .
C14 C13 H13A 120.2 . .
C13 C14 C8 119.4(6) . .
C13 C14 H14A 120.3 . .
C8 C14 H14A 120.3 . .
C11 C15 H15A 109.5 . .
C11 C15 H15B 109.5 . .
H15A C15 H15B 109.5 . .
C11 C15 H15C 109.5 . .
H15A C15 H15C 109.5 . .
H15B C15 H15C 109.5 . .
C16 O7 Fe1 126.7(3) . .
C16 O8 Dy1 137.4(3) . 3_666
O8 C16 O7 125.6(5) . .
O8 C16 C17 118.0(5) . .
O7 C16 C17 116.4(5) . .
C22 C17 C18 119.5(5) . .
C22 C17 C16 120.0(5) . .
C18 C17 C16 120.5(5) . .
C17 C18 C19 121.3(6) . .
C17 C18 H18A 119.3 . .
C19 C18 H18A 119.3 . .
C20 C19 C18 118.0(6) . .
C20 C19 C23 121.2(6) . .
C18 C19 C23 120.8(6) . .
C21 C20 C19 120.6(6) . .
C21 C20 H20A 119.7 . .
C19 C20 H20A 119.7 . .
C22 C21 C20 120.4(6) . .
C22 C21 H21A 119.8 . .
C20 C21 H21A 119.8 . .
C17 C22 C21 120.1(6) . .
C17 C22 H22A 120.0 . .
C21 C22 H22A 120.0 . .
C19 C23 H23A 109.5 . .
C19 C23 H23B 109.5 . .
H23A C23 H23B 109.5 . .
C19 C23 H23C 109.5 . .
H23A C23 H23C 109.5 . .
H23B C23 H23C 109.5 . .
C24 O9 Dy1 93.6(4) . .
C24 O10 Dy1 92.2(4) . .
O9 C24 O10 119.7(5) . .
O9 C24 C25B 110.7(7) . .
O10 C24 C25B 129.5(7) . .
O9 C24 C25A 128.5(7) . .
O10 C24 C25A 111.6(6) . .
C26A C25A C30A 120.0 . .
C26A C25A C24 127.3(6) . .
C30A C25A C24 112.7(6) . .
C25A C26A C27A 120.0 . .
C25A C26A H26A 120.0 . .
C27A C26A H26A 120.0 . .
C28A C27A C26A 120.0 . .
C28A C27A H27A 120.0 . .
C26A C27A H27A 120.0 . .
C27A C28A C29A 120.0 . .
C27A C28A H28A 120.0 . .
C29A C28A H28A 120.0 . .
C30A C29A C28A 120.0 . .
C30A C29A C31A 119.9(10) . .
C28A C29A C31A 120.1(10) . .
C29A C30A C25A 120.0 . .
C29A C30A H30A 120.0 . .
C25A C30A H30A 120.0 . .
C26B C25B C30B 120.0 . .
C26B C25B C24 115.5(7) . .
C30B C25B C24 124.5(7) . .
C25B C26B C27B 120.0 . .
C25B C26B H26B 120.0 . .
C27B C26B H26B 120.0 . .
C28B C27B C26B 120.0 . .
C28B C27B C31B 119.1(10) . .
C26B C27B C31B 120.9(10) . .
C27B C28B C29B 120.0 . .
C27B C28B H28B 120.0 . .
C29B C28B H28B 120.0 . .
C30B C29B C28B 120.0 . .
C30B C29B H29A 120.0 . .
C28B C29B H29A 120.0 . .
C29B C30B C25B 120.0 . .
C29B C30B H30B 120.0 . .
C25B C30B H30B 120.0 . .
C27B C31B H31D 109.5 . .
C27B C31B H31E 109.5 . .
H31D C31B H31E 109.5 . .
C27B C31B H31F 109.5 . .
H31D C31B H31F 109.5 . .
H31E C31B H31F 109.5 . .
N41 C41 C42 178.9(9) . .
C41 C42 H42A 109.5 . .
C41 C42 H42B 109.5 . .
H42A C42 H42B 109.5 . .
C41 C42 H42C 109.5 . .
H42A C42 H42C 109.5 . .
H42B C42 H42C 109.5 . .
C43 O41 H41 109.5 . .
O41 C43 H43A 109.5 . .
O41 C43 H43B 109.5 . .
H43A C43 H43B 109.5 . .
O41 C43 H43C 109.5 . .
H43A C43 H43C 109.5 . .
H43B C43 H43C 109.5 . .

loop_
_geom_bond_atom_site_label_1
_geom_bond_atom_site_label_2
_geom_bond_distance
_geom_bond_site_symmetry_2
Dy1 O3 2.306(3) .
Dy1 O2 2.339(3) .
Dy1 O8 2.381(4) 3_666
Dy1 O1 2.396(3) .
Dy1 O9 2.439(4) .
Dy1 O6 2.442(3) .
Dy1 O4 2.453(4) .
Dy1 O10 2.464(4) .
Dy1 N1 2.633(5) .
Fe1 O3 1.951(3) 3_666
Fe1 O2 1.978(4) .
Fe1 O5 1.998(3) .
Fe1 O7 2.006(4) .
Fe1 O1 2.053(3) 3_666
Fe1 O1 2.066(3) .
O1 Fe1 2.053(3) 3_666
O1 H1 0.96(3) .
N1 C5 1.479(7) .
N1 C4 1.484(7) .
N1 C1 1.488(7) .
C1 C2 1.515(7) .
C1 H1A 0.9900 .
C1 H1B 0.9900 .
C2 O2 1.412(6) .
C2 H2A 0.9900 .
C2 H2B 0.9900 .
C3 O3 1.404(6) .
C3 C4 1.516(8) .
C3 H3A 0.9900 .
C3 H3B 0.9900 .
C4 H4A 0.9900 .
C4 H4B 0.9900 .
O3 Fe1 1.951(3) 3_666
C5 C6 1.500(8) .
C5 H5A 0.9900 .
C5 H5B 0.9900 .
C6 O4 1.439(7) .
C6 H6A 0.9900 .
C6 H6B 0.9900 .
O4 H4 0.89(4) .
O5 C7 1.284(6) .
O6 C7 1.246(6) .
C7 C8 1.491(7) .
C8 C10 1.390(8) .
C8 C14 1.399(8) .
C10 C11 1.383(8) .
C10 H10A 0.9500 .
C11 C12 1.393(11) .
C11 C15 1.507(10) .
C12 C13 1.380(11) .
C12 H12A 0.9500 .
C13 C14 1.383(8) .
C13 H13A 0.9500 .
C14 H14A 0.9500 .
C15 H15A 0.9800 .
C15 H15B 0.9800 .
C15 H15C 0.9800 .
O7 C16 1.273(6) .
O8 C16 1.261(6) .
O8 Dy1 2.381(4) 3_666
C16 C17 1.504(7) .
C17 C22 1.380(8) .
C17 C18 1.391(8) .
C18 C19 1.395(7) .
C18 H18A 0.9500 .
C19 C20 1.395(9) .
C19 C23 1.517(9) .
C20 C21 1.387(10) .
C20 H20A 0.9500 .
C21 C22 1.381(9) .
C21 H21A 0.9500 .
C22 H22A 0.9500 .
C23 H23A 0.9800 .
C23 H23B 0.9800 .
C23 H23C 0.9800 .
O9 C24 1.263(8) .
O10 C24 1.273(8) .
C24 C25B 1.497(9) .
C24 C25A 1.532(9) .
C25A C26A 1.3900 .
C25A C30A 1.3900 .
C26A C27A 1.3900 .
C26A H26A 0.9500 .
C27A C28A 1.3900 .
C27A H27A 0.9500 .
C28A C29A 1.3900 .
C28A H28A 0.9500 .
C29A C30A 1.3900 .
C29A C31A 1.52(2) .
C30A H30A 0.9500 .
C31A H31A 0.9800 .
C31A H31B 0.9800 .
C31A H31C 0.9800 .
C25B C26B 1.3900 .
C25B C30B 1.3900 .
C26B C27B 1.3900 .
C26B H26B 0.9500 .
C27B C28B 1.3900 .
C27B C31B 1.517(19) .
C28B C29B 1.3900 .
C28B H28B 0.9500 .
C29B C30B 1.3900 .
C29B H29A 0.9500 .
C30B H30B 0.9500 .
C31B H31D 0.9800 .
C31B H31E 0.9800 .
C31B H31F 0.9800 .
N41 C41 1.119(10) .
C41 C42 1.489(12) .
C42 H42A 0.9800 .
C42 H42B 0.9800 .
C42 H42C 0.9800 .
O41 C43 1.412(11) .
O41 H41 0.8400 .
C43 H43A 0.9800 .
C43 H43B 0.9800 .
C43 H43C 0.9800 .

loop_
_geom_hbond_atom_site_label_D
_geom_hbond_atom_site_label_H
_geom_hbond_atom_site_label_A
_geom_hbond_distance_DH
_geom_hbond_distance_HA
_geom_hbond_distance_DA
_geom_hbond_angle_DHA
_geom_hbond_site_symmetry_A
O1 H1 N41 0.96(3) 2.14(4) 3.058(7) 158(5) .
O4 H4 O41 0.89(4) 1.74(4) 2.600(6) 162(7) .
O41 H41 O10 0.84 1.86 2.694(7) 173.2 4_576
